data_2312541
loop_
_publ_author_name
'Ma, Yu Heng'
'Yang, Kang'
'Qian, Yan Ling'
'Hong, Wei Pu'
'Zhang, Kai Yue'
'Tao, Zhen Wei'
'Meng, Hui'
'Ma, Wen Jing'

_publ_section_title
;
 Supramolecular interactions in cocrystals of benzoic acid derivatives
 with selective COX-2 inhibitor etoricoxib.
;
_journal_coeditor_code YP3237
_journal_issue 8
_journal_name_full 'Acta crystallographica. Section C, Structural chemistry'
_journal_paper_doi 10.1107/S2053229624006193
_journal_volume 80
_journal_year 2024
_chemical_formula_iupac 'C18 H15 Cl N2 O2 S, C7 H6 O2'
_chemical_formula_moiety 'C18 H15 Cl N2 O2 S, C7 H6 O2'
_chemical_formula_sum 'C25 H21 Cl N2 O4 S'
_chemical_formula_weight 480.95
_chemical_name_common
;
Etoricoxib--benzoic acid (1/1)
;
_chemical_name_systematic
;
5-Chloro-2-(6-methylpyridin-3-yl)-3-[4-(methylsulfonyl)phenyl]pyridine--\
benzoic acid
;
_space_group_crystal_system orthorhombic
_space_group_IT_number 61
_space_group_name_Hall '-P 2ac 2ab'
_space_group_name_H-M_alt 'P b c a'
_atom_sites_solution_hydrogens geom
_audit_creation_method
;
Olex2 1.5
(compiled 2024.02.16 svn.r378c4104 for OlexSys, GUI svn.r6928)
;
_cell_angle_alpha 90
_cell_angle_beta 90
_cell_angle_gamma 90
_cell_formula_units_Z 8
_cell_length_a 10.7920(2)
_cell_length_b 18.7130(4)
_cell_length_c 23.2990(5)
_cell_measurement_reflns_used 25
_cell_measurement_temperature 293(2)
_cell_measurement_theta_max 13
_cell_measurement_theta_min 9
_cell_volume 4705.25(17)
_computing_cell_refinement
;
<i>CAD-4 Software</i> (Enraf--Nonius, 1985)
;
_computing_data_collection
;
<i>CAD-4 Software</i> (Enraf--Nonius, 1985)
;
_computing_data_reduction
;
XCAD4 (Harms & Wocadlo, 1995)
;
_computing_molecular_graphics
;
OLEX2 (Dolomanov <i>et al.</i>,  2009) and
ORTEP-3 for Windows (Farrugia, 2012)
;
_computing_publication_material
;
OLEX2 (Dolomanov <i>et al.</i>,  2009) and
PLATON (Spek, 2020)
;
_computing_structure_refinement
;
olex2.refine (Bourhis <i>et al.</i>,  2015) and
SHELXL2018 (Sheldrick, 2015<i>b</i>)
;
_computing_structure_solution
;
SHELXT2018 (Sheldrick, 2015<i>a</i>)
;
_diffrn_ambient_temperature 293(2)
_diffrn_measured_fraction_theta_full 0.992
_diffrn_measured_fraction_theta_max 0.990
_diffrn_measurement_device_type 'Nonius CAD4'
_diffrn_measurement_method \w/2\q
_diffrn_radiation_type MoK\a
_diffrn_radiation_wavelength 0.71073
_diffrn_reflns_av_R_equivalents 0.0943
_diffrn_reflns_av_unetI/netI 0.1156
_diffrn_reflns_limit_h_max 13
_diffrn_reflns_limit_h_min 0
_diffrn_reflns_limit_k_max 22
_diffrn_reflns_limit_k_min 0
_diffrn_reflns_limit_l_max 28
_diffrn_reflns_limit_l_min -18
_diffrn_reflns_number 7760
_diffrn_reflns_theta_full 25.242
_diffrn_reflns_theta_max 25.390
_diffrn_reflns_theta_min 2.573
_diffrn_standards_decay_% 1
_diffrn_standards_interval_count 200
_diffrn_standards_interval_time 2h
_diffrn_standards_number 3
_exptl_absorpt_coefficient_mu 0.286
_exptl_absorpt_correction_T_max 0.9720
_exptl_absorpt_correction_T_min 0.9192
_exptl_absorpt_correction_type psi-scan
_exptl_absorpt_process_details
;
(North <i>et al.</i>,  1968)
;
_exptl_crystal_colour colourless
_exptl_crystal_density_diffrn 1.358
_exptl_crystal_description needle
_exptl_crystal_F_000 2000
_exptl_crystal_size_max 0.46
_exptl_crystal_size_mid 0.1
_exptl_crystal_size_min 0.08
_refine_diff_density_max 0.293
_refine_diff_density_min -0.567
_refine_ls_extinction_method none
_refine_ls_goodness_of_fit_ref 1.015
_refine_ls_hydrogen_treatment constr
_refine_ls_matrix_type full
_refine_ls_number_parameters 301
_refine_ls_number_reflns 4277
_refine_ls_number_restraints 0
_refine_ls_restrained_S_all 1.015
_refine_ls_R_factor_all 0.1591
_refine_ls_R_factor_gt 0.0681
_refine_ls_shift/su_max 0.000
_refine_ls_shift/su_mean 0.000
_refine_ls_structure_factor_coef Fsqd
_refine_ls_weighting_details 'w=1/[\s^2^(Fo^2^)+(0.0778P)^2^] where P=(Fo^2^+2Fc^2^)/3'
_refine_ls_weighting_scheme calc
_refine_ls_wR_factor_gt 0.1426
_refine_ls_wR_factor_ref 0.1922
_reflns_number_gt 2113
_reflns_number_total 4277
_reflns_threshold_expression 'I > 2\s(I)'
_cod_data_source_file yp3237sup1.cif
_cod_data_source_block etr-bz
_cod_database_code 2312541
_shelx_space_group_comment
;
The symmetry employed for this shelxl refinement is uniquely defined
by the following loop, which should always be used as a source of
symmetry information in preference to the above space-group names.
They are only intended as comments.
;
_shelx_estimated_absorpt_t_min 0.880
_shelx_estimated_absorpt_t_max 0.978

loop_
_space_group_symop_operation_xyz
'x, y, z'
'-x+1/2, -y, z+1/2'
'x+1/2, -y+1/2, -z'
'-x, y+1/2, -z+1/2'
'-x, -y, -z'
'x-1/2, y, -z-1/2'
'-x-1/2, y-1/2, z'
'x, -y-1/2, z-1/2'

loop_
_atom_site_type_symbol
_atom_site_label
_atom_site_fract_x
_atom_site_fract_y
_atom_site_fract_z
_atom_site_U_iso_or_equiv
_atom_site_adp_type
_atom_site_calc_flag
_atom_site_occupancy
_atom_site_disorder_assembly
_atom_site_disorder_group
Cl Cl1 0.69880(12) 0.04504(7) 0.28406(5) 0.0686(4) Uani d 1 . .
S S1 0.43493(12) 0.26556(7) -0.04738(5) 0.0593(4) Uani d 1 . .
O O2 0.5202(5) 0.3218(3) -0.05469(17) 0.159(2) Uani d 1 . .
O O1 0.4503(4) 0.2032(2) -0.08033(14) 0.1122(17) Uani d 1 . .
N N1 0.4139(4) 0.17588(19) 0.30043(14) 0.0509(10) Uani d 1 . .
N N2 0.2036(3) 0.35792(18) 0.28756(15) 0.0470(9) Uani d 1 . .
C C12 0.3966(4) 0.2005(2) 0.24637(17) 0.0413(10) Uani d 1 . .
C C1 0.4362(4) 0.2405(2) 0.02586(17) 0.0458(11) Uani d 1 . .
C C13 0.2995(4) 0.2565(2) 0.24155(16) 0.0402(10) Uani d 1 . .
C C4 0.4522(4) 0.1998(2) 0.13969(16) 0.0416(10) Uani d 1 . .
C C2 0.4733(4) 0.2893(2) 0.06679(18) 0.0548(13) Uani d 1 . .
H H2 0.493560 0.335778 0.056123 0.066 Uiso calc 1 . .
C C9 0.5596(4) 0.1248(2) 0.21168(17) 0.0485(12) Uani d 1 . .
H H9 0.607309 0.106448 0.181901 0.058 Uiso calc 1 . .
C C3 0.4802(4) 0.2688(2) 0.12403(17) 0.0506(12) Uani d 1 . .
H H3 0.503856 0.301751 0.151813 0.061 Uiso calc 1 . .
C C8 0.4672(4) 0.1750(2) 0.20075(16) 0.0401(10) Uani d 1 . .
C C10 0.5790(4) 0.1031(2) 0.26724(18) 0.0469(11) Uani d 1 . .
C C6 0.4054(5) 0.1727(2) 0.04086(18) 0.0588(13) Uani d 1 . .
H H6 0.378621 0.140473 0.013133 0.071 Uiso calc 1 . .
C C15 0.1287(4) 0.3666(2) 0.2419(2) 0.0482(11) Uani d 1 . .
C C11 0.5029(5) 0.1289(2) 0.31015(19) 0.0532(12) Uani d 1 . .
H H11 0.514870 0.112605 0.347448 0.064 Uiso calc 1 . .
C C5 0.4142(5) 0.1518(2) 0.09801(18) 0.0591(13) Uani d 1 . .
H H5 0.394291 0.105184 0.108323 0.071 Uiso calc 1 . .
C C14 0.2859(4) 0.3051(2) 0.28645(17) 0.0455(11) Uani d 1 . .
H H14 0.338253 0.300286 0.317904 0.055 Uiso calc 1 . .
C C7 0.2888(6) 0.2973(4) -0.0603(2) 0.111(2) Uani d 1 . .
H H7A 0.274659 0.339342 -0.037574 0.167 Uiso calc 1 . .
H H7B 0.228992 0.261414 -0.050318 0.167 Uiso calc 1 . .
H H7C 0.280659 0.309029 -0.100238 0.167 Uiso calc 1 . .
C C18 0.0374(4) 0.4265(3) 0.2453(2) 0.0736(15) Uani d 1 . .
H H18A -0.029677 0.413189 0.270127 0.110 Uiso calc 1 . .
H H18B 0.005813 0.436600 0.207650 0.110 Uiso calc 1 . .
H H18C 0.077569 0.468353 0.260301 0.110 Uiso calc 1 . .
C C16 0.1339(4) 0.3203(3) 0.19594(18) 0.0528(12) Uani d 1 . .
H H16 0.079794 0.326161 0.165236 0.063 Uiso calc 1 . .
C C17 0.2185(4) 0.2659(2) 0.19531(17) 0.0471(11) Uani d 1 . .
H H17 0.222059 0.234995 0.164074 0.057 Uiso calc 1 . .
O O3 0.1819(3) 0.4239(2) 0.38961(14) 0.0761(10) Uani d 1 . .
H H3A 0.192143 0.411321 0.356220 0.114 Uiso calc 1 . .
O O4 0.3542(4) 0.4850(2) 0.37304(17) 0.1071(16) Uani d 1 . .
C C19 0.2708(5) 0.4670(3) 0.4047(2) 0.0593(13) Uani d 1 . .
C C20 0.2605(4) 0.4933(2) 0.46513(18) 0.0484(11) Uani d 1 . .
C C21 0.1651(6) 0.4758(3) 0.5004(2) 0.0719(16) Uani d 1 . .
H H21 0.102760 0.445771 0.486944 0.086 Uiso calc 1 . .
C C23 0.2507(6) 0.5453(3) 0.5757(2) 0.0795(17) Uani d 1 . .
H H23 0.246163 0.563413 0.612840 0.095 Uiso calc 1 . .
C C25 0.3521(5) 0.5365(3) 0.4866(2) 0.0765(16) Uani d 1 . .
H H25 0.418658 0.548698 0.463158 0.092 Uiso calc 1 . .
C C22 0.1589(6) 0.5016(3) 0.5558(2) 0.0870(18) Uani d 1 . .
H H22 0.092771 0.489347 0.579407 0.104 Uiso calc 1 . .
C C24 0.3482(6) 0.5623(3) 0.5418(2) 0.0820(17) Uani d 1 . .
H H24 0.411671 0.591152 0.555678 0.098 Uiso calc 1 . .

loop_
_atom_site_aniso_label
_atom_site_aniso_U_11
_atom_site_aniso_U_22
_atom_site_aniso_U_33
_atom_site_aniso_U_12
_atom_site_aniso_U_13
_atom_site_aniso_U_23
Cl1 0.0738(9) 0.0628(8) 0.0692(8) 0.0095(7) -0.0136(7) 0.0043(6)
S1 0.0650(9) 0.0829(9) 0.0299(6) 0.0018(7) -0.0004(6) 0.0080(6)
O2 0.186(5) 0.227(5) 0.063(3) -0.139(5) -0.036(3) 0.068(3)
O1 0.190(5) 0.114(3) 0.033(2) 0.079(3) 0.010(2) -0.004(2)
N1 0.077(3) 0.045(2) 0.0303(19) 0.002(2) 0.0010(19) 0.0033(17)
N2 0.052(2) 0.044(2) 0.045(2) 0.0006(19) -0.0029(19) -0.0055(17)
C12 0.056(3) 0.039(2) 0.029(2) -0.005(2) 0.000(2) -0.0013(19)
C1 0.055(3) 0.057(3) 0.025(2) -0.003(2) 0.006(2) 0.001(2)
C13 0.045(3) 0.042(2) 0.033(2) -0.004(2) 0.003(2) 0.0001(19)
C4 0.049(3) 0.049(3) 0.027(2) -0.001(2) 0.0020(19) -0.0022(19)
C2 0.071(3) 0.051(3) 0.042(3) -0.009(3) -0.005(2) 0.008(2)
C9 0.065(3) 0.044(3) 0.036(3) 0.006(2) 0.004(2) -0.005(2)
C3 0.071(3) 0.048(3) 0.034(2) -0.015(2) -0.007(2) -0.001(2)
C8 0.051(3) 0.040(2) 0.029(2) -0.004(2) 0.000(2) -0.0027(18)
C10 0.060(3) 0.037(2) 0.043(3) 0.000(2) -0.012(2) 0.000(2)
C6 0.090(4) 0.054(3) 0.033(3) -0.011(3) 0.003(2) -0.008(2)
C15 0.043(3) 0.050(3) 0.051(3) -0.005(2) 0.006(2) 0.004(2)
C11 0.076(4) 0.047(3) 0.037(3) 0.003(3) -0.008(2) 0.005(2)
C5 0.092(4) 0.045(3) 0.040(3) -0.016(3) 0.001(3) -0.004(2)
C14 0.055(3) 0.048(3) 0.034(2) -0.005(2) -0.002(2) -0.001(2)
C7 0.114(5) 0.161(6) 0.058(3) 0.065(5) -0.008(4) 0.009(4)
C18 0.069(4) 0.062(3) 0.090(4) 0.007(3) -0.006(3) -0.003(3)
C16 0.054(3) 0.066(3) 0.038(3) -0.007(3) -0.006(2) 0.002(2)
C17 0.050(3) 0.057(3) 0.034(2) -0.011(2) 0.005(2) -0.006(2)
O3 0.079(2) 0.088(2) 0.061(2) -0.018(2) 0.0132(19) -0.030(2)
O4 0.129(4) 0.129(4) 0.064(3) -0.054(3) 0.034(3) -0.014(2)
C19 0.068(4) 0.056(3) 0.054(3) -0.007(3) 0.002(3) -0.005(3)
C20 0.058(3) 0.039(2) 0.047(3) -0.005(2) -0.005(2) 0.000(2)
C21 0.085(4) 0.073(4) 0.058(3) -0.023(3) 0.005(3) -0.015(3)
C23 0.115(5) 0.071(4) 0.053(3) -0.003(4) -0.004(4) -0.006(3)
C25 0.082(4) 0.075(4) 0.073(4) -0.023(3) -0.001(3) -0.001(3)
C22 0.100(5) 0.099(4) 0.062(4) -0.024(4) 0.020(3) -0.016(3)
C24 0.095(5) 0.086(4) 0.065(4) -0.022(4) -0.019(3) -0.014(3)

loop_
_atom_type_symbol
_atom_type_description
_atom_type_scat_dispersion_real
_atom_type_scat_dispersion_imag
_atom_type_scat_source
C C 0.0033 0.0016 'International Tables Vol C Tables 4.2.6.8 and 6.1.1.4'
H H 0.0000 0.0000 'International Tables Vol C Tables 4.2.6.8 and 6.1.1.4'
Cl Cl 0.1484 0.1585 'International Tables Vol C Tables 4.2.6.8 and 6.1.1.4'
N N 0.0061 0.0033 'International Tables Vol C Tables 4.2.6.8 and 6.1.1.4'
O O 0.0106 0.0060 'International Tables Vol C Tables 4.2.6.8 and 6.1.1.4'
S S 0.1246 0.1234 'International Tables Vol C Tables 4.2.6.8 and 6.1.1.4'

loop_
_geom_angle_atom_site_label_1
_geom_angle_atom_site_label_2
_geom_angle_atom_site_label_3
_geom_angle_site_symmetry_1
_geom_angle_site_symmetry_3
_geom_angle
_geom_angle_publ_flag
O2 S1 C1 . . 108.0(2) ?
O2 S1 C7 . . 108.7(4) ?
O1 S1 O2 . . 118.5(3) ?
O1 S1 C1 . . 107.8(2) ?
O1 S1 C7 . . 107.5(3) ?
C7 S1 C1 . . 105.6(2) ?
C11 N1 C12 . . 119.1(4) ?
C14 N2 C15 . . 118.4(4) ?
N1 C12 C13 . . 114.0(3) ?
N1 C12 C8 . . 121.2(4) ?
C8 C12 C13 . . 124.7(4) ?
C2 C1 S1 . . 119.6(3) ?
C6 C1 S1 . . 119.6(3) ?
C6 C1 C2 . . 120.8(4) ?
C14 C13 C12 . . 118.5(4) ?
C14 C13 C17 . . 115.5(4) ?
C17 C13 C12 . . 126.0(4) ?
C3 C4 C8 . . 121.1(4) ?
C3 C4 C5 . . 119.2(4) ?
C5 C4 C8 . . 119.7(4) ?
C1 C2 H2 . . 120.2 ?
C1 C2 C3 . . 119.7(4) ?
C3 C2 H2 . . 120.2 ?
C8 C9 H9 . . 120.6 ?
C10 C9 H9 . . 120.6 ?
C10 C9 C8 . . 118.8(4) ?
C4 C3 C2 . . 120.2(4) ?
C4 C3 H3 . . 119.9 ?
C2 C3 H3 . . 119.9 ?
C12 C8 C4 . . 123.9(4) ?
C12 C8 C9 . . 118.9(4) ?
C9 C8 C4 . . 117.2(4) ?
C9 C10 Cl1 . . 120.8(4) ?
C9 C10 C11 . . 119.2(4) ?
C11 C10 Cl1 . . 119.9(3) ?
C1 C6 H6 . . 120.2 ?
C1 C6 C5 . . 119.5(4) ?
C5 C6 H6 . . 120.2 ?
N2 C15 C18 . . 116.5(4) ?
N2 C15 C16 . . 120.9(4) ?
C16 C15 C18 . . 122.6(4) ?
N1 C11 C10 . . 122.7(4) ?
N1 C11 H11 . . 118.6 ?
C10 C11 H11 . . 118.6 ?
C4 C5 C6 . . 120.6(4) ?
C4 C5 H5 . . 119.7 ?
C6 C5 H5 . . 119.7 ?
N2 C14 C13 . . 124.8(4) ?
N2 C14 H14 . . 117.6 ?
C13 C14 H14 . . 117.6 ?
S1 C7 H7A . . 109.5 ?
S1 C7 H7B . . 109.5 ?
S1 C7 H7C . . 109.5 ?
H7A C7 H7B . . 109.5 ?
H7A C7 H7C . . 109.5 ?
H7B C7 H7C . . 109.5 ?
C15 C18 H18A . . 109.5 ?
C15 C18 H18B . . 109.5 ?
C15 C18 H18C . . 109.5 ?
H18A C18 H18B . . 109.5 ?
H18A C18 H18C . . 109.5 ?
H18B C18 H18C . . 109.5 ?
C15 C16 H16 . . 119.9 ?
C17 C16 C15 . . 120.2(4) ?
C17 C16 H16 . . 119.9 ?
C13 C17 H17 . . 119.9 ?
C16 C17 C13 . . 120.1(4) ?
C16 C17 H17 . . 119.9 ?
C19 O3 H3A . . 109.5 ?
O3 C19 C20 . . 113.8(4) ?
O4 C19 O3 . . 123.8(5) ?
O4 C19 C20 . . 122.4(5) ?
C21 C20 C19 . . 123.1(5) ?
C21 C20 C25 . . 118.0(5) ?
C25 C20 C19 . . 118.9(5) ?
C20 C21 H21 . . 119.4 ?
C20 C21 C22 . . 121.1(5) ?
C22 C21 H21 . . 119.4 ?
C22 C23 H23 . . 119.8 ?
C24 C23 H23 . . 119.8 ?
C24 C23 C22 . . 120.4(5) ?
C20 C25 H25 . . 119.2 ?
C20 C25 C24 . . 121.7(5) ?
C24 C25 H25 . . 119.2 ?
C21 C22 H22 . . 120.2 ?
C23 C22 C21 . . 119.6(6) ?
C23 C22 H22 . . 120.2 ?
C23 C24 C25 . . 119.2(5) ?
C23 C24 H24 . . 120.4 ?
C25 C24 H24 . . 120.4 ?

loop_
_geom_bond_atom_site_label_1
_geom_bond_atom_site_label_2
_geom_bond_site_symmetry_2
_geom_bond_distance
_geom_bond_publ_flag
Cl1 C10 . 1.733(4) ?
S1 O2 . 1.409(4) ?
S1 O1 . 1.407(4) ?
S1 C1 . 1.770(4) ?
S1 C7 . 1.712(6) ?
N1 C12 . 1.354(5) ?
N1 C11 . 1.322(5) ?
N2 C15 . 1.346(5) ?
N2 C14 . 1.328(5) ?
C12 C13 . 1.486(5) ?
C12 C8 . 1.392(5) ?
C1 C2 . 1.380(6) ?
C1 C6 . 1.357(6) ?
C13 C14 . 1.395(5) ?
C13 C17 . 1.398(5) ?
C4 C3 . 1.375(5) ?
C4 C8 . 1.505(5) ?
C4 C5 . 1.385(5) ?
C2 H2 . 0.9300 ?
C2 C3 . 1.390(6) ?
C9 H9 . 0.9300 ?
C9 C8 . 1.393(6) ?
C9 C10 . 1.373(6) ?
C3 H3 . 0.9300 ?
C10 C11 . 1.381(6) ?
C6 H6 . 0.9300 ?
C6 C5 . 1.391(6) ?
C15 C18 . 1.494(6) ?
C15 C16 . 1.379(6) ?
C11 H11 . 0.9300 ?
C5 H5 . 0.9300 ?
C14 H14 . 0.9300 ?
C7 H7A . 0.9600 ?
C7 H7B . 0.9600 ?
C7 H7C . 0.9600 ?
C18 H18A . 0.9600 ?
C18 H18B . 0.9600 ?
C18 H18C . 0.9600 ?
C16 H16 . 0.9300 ?
C16 C17 . 1.368(6) ?
C17 H17 . 0.9300 ?
O3 H3A . 0.8200 ?
O3 C19 . 1.302(5) ?
O4 C19 . 1.211(6) ?
C19 C20 . 1.497(6) ?
C20 C21 . 1.358(6) ?
C20 C25 . 1.372(6) ?
C21 H21 . 0.9300 ?
C21 C22 . 1.381(7) ?
C23 H23 . 0.9300 ?
C23 C22 . 1.365(7) ?
C23 C24 . 1.355(8) ?
C25 H25 . 0.9300 ?
C25 C24 . 1.375(7) ?
C22 H22 . 0.9300 ?
C24 H24 . 0.9300 ?

loop_
_geom_torsion_atom_site_label_1
_geom_torsion_atom_site_label_2
_geom_torsion_atom_site_label_3
_geom_torsion_atom_site_label_4
_geom_torsion_site_symmetry_1
_geom_torsion_site_symmetry_2
_geom_torsion_site_symmetry_3
_geom_torsion_site_symmetry_4
_geom_torsion
_geom_torsion_publ_flag
Cl1 C10 C11 N1 . . . . 176.7(3) ?
S1 C1 C2 C3 . . . . -176.8(4) ?
S1 C1 C6 C5 . . . . 175.8(4) ?
O2 S1 C1 C2 . . . . 24.4(5) ?
O2 S1 C1 C6 . . . . -153.0(5) ?
O1 S1 C1 C2 . . . . 153.5(4) ?
O1 S1 C1 C6 . . . . -23.8(5) ?
N1 C12 C13 C14 . . . . 35.2(5) ?
N1 C12 C13 C17 . . . . -145.1(4) ?
N1 C12 C8 C4 . . . . 179.7(4) ?
N1 C12 C8 C9 . . . . -2.0(6) ?
N2 C15 C16 C17 . . . . -2.0(6) ?
C12 N1 C11 C10 . . . . -0.6(7) ?
C12 C13 C14 N2 . . . . 179.6(4) ?
C12 C13 C17 C16 . . . . -179.2(4) ?
C1 C2 C3 C4 . . . . 1.1(7) ?
C1 C6 C5 C4 . . . . 0.9(8) ?
C13 C12 C8 C4 . . . . -1.5(6) ?
C13 C12 C8 C9 . . . . 176.8(4) ?
C2 C1 C6 C5 . . . . -1.5(8) ?
C9 C10 C11 N1 . . . . -2.3(7) ?
C3 C4 C8 C12 . . . . 66.2(6) ?
C3 C4 C8 C9 . . . . -112.2(5) ?
C3 C4 C5 C6 . . . . 0.6(7) ?
C8 C12 C13 C14 . . . . -143.7(4) ?
C8 C12 C13 C17 . . . . 36.0(6) ?
C8 C4 C3 C2 . . . . 175.9(4) ?
C8 C4 C5 C6 . . . . -176.9(4) ?
C8 C9 C10 Cl1 . . . . -176.0(3) ?
C8 C9 C10 C11 . . . . 2.9(6) ?
C10 C9 C8 C12 . . . . -0.9(6) ?
C10 C9 C8 C4 . . . . 177.5(4) ?
C6 C1 C2 C3 . . . . 0.5(7) ?
C15 N2 C14 C13 . . . . -1.3(6) ?
C15 C16 C17 C13 . . . . 0.5(6) ?
C11 N1 C12 C13 . . . . -176.1(4) ?
C11 N1 C12 C8 . . . . 2.8(6) ?
C5 C4 C3 C2 . . . . -1.6(7) ?
C5 C4 C8 C12 . . . . -116.3(5) ?
C5 C4 C8 C9 . . . . 65.4(6) ?
C14 N2 C15 C18 . . . . 179.8(4) ?
C14 N2 C15 C16 . . . . 2.3(6) ?
C14 C13 C17 C16 . . . . 0.5(6) ?
C7 S1 C1 C2 . . . . -91.8(5) ?
C7 S1 C1 C6 . . . . 90.8(5) ?
C18 C15 C16 C17 . . . . -179.3(4) ?
C17 C13 C14 N2 . . . . -0.2(6) ?
O3 C19 C20 C21 . . . . -2.1(7) ?
O3 C19 C20 C25 . . . . 177.0(4) ?
O4 C19 C20 C21 . . . . 177.5(5) ?
O4 C19 C20 C25 . . . . -3.4(8) ?
C19 C20 C21 C22 . . . . -179.6(5) ?
C19 C20 C25 C24 . . . . -179.9(5) ?
C20 C21 C22 C23 . . . . -0.4(9) ?
C20 C25 C24 C23 . . . . -0.7(9) ?
C21 C20 C25 C24 . . . . -0.7(8) ?
C25 C20 C21 C22 . . . . 1.2(8) ?
C22 C23 C24 C25 . . . . 1.6(9) ?
C24 C23 C22 C21 . . . . -1.0(10) ?

_cod_database_fobs_code 2312541
